data_4069057
loop_
_publ_author_name
'Ionkin, Alex S.'
'Marshall, William J.'
'Fish, Brian M.'
'Schiffhauer, Matthew F.'
'Davidson, Fredric'
'McEwen, Charles N.'

_publ_section_title
;
 Highly Unsaturated Phosphorus Compounds: Generation and Reactions on Both
 Multiple Bonds of Vinyl Phosphaalkyne&#x2020;
;
_journal_issue 8
_journal_name_full Organometallics
_journal_page_first 2410
_journal_paper_doi 10.1021/om801224d
_journal_volume 28
_journal_year 2009
_chemical_formula_sum 'C33 H58.5 P3'
_chemical_formula_weight 548.21
_chemical_name_systematic
;
 ?
;
_space_group_IT_number 2
_symmetry_cell_setting triclinic
_symmetry_space_group_name_Hall '-P 1'
_symmetry_space_group_name_H-M 'P -1'
_atom_sites_solution_hydrogens geom
_atom_sites_solution_primary direct
_atom_sites_solution_secondary difmap
_audit_creation_method SHELXL-97
_cell_angle_alpha 73.253(6)
_cell_angle_beta 88.408(6)
_cell_angle_gamma 67.193(5)
_cell_formula_units_Z 2
_cell_length_a 9.664(4)
_cell_length_b 12.213(4)
_cell_length_c 16.533(6)
_cell_measurement_temperature 173(2)
_cell_volume 1714.7(11)
_computing_cell_refinement 'Bruker XSCANS'
_computing_data_collection 'Bruker XSCANS'
_computing_data_reduction 'Bruker SHELXTL'
_computing_molecular_graphics 'Bruker SHELXTL'
_computing_publication_material 'Bruker SHELXTL'
_computing_structure_refinement 'SHELXL-97 (Sheldrick, 1997)'
_computing_structure_solution 'SHELXS-97 (Sheldrick, 1990)'
_diffrn_ambient_temperature 173(2)
_diffrn_measured_fraction_theta_full 0.991
_diffrn_measured_fraction_theta_max 0.991
_diffrn_measurement_device_type 'Bruker P4'
_diffrn_measurement_method '\w scans'
_diffrn_radiation_monochromator graphite
_diffrn_radiation_source 'fine-focus sealed tube'
_diffrn_radiation_type MoK\a
_diffrn_radiation_wavelength 0.71073
_diffrn_reflns_av_R_equivalents 0.0620
_diffrn_reflns_av_sigmaI/netI 0.0825
_diffrn_reflns_limit_h_max 11
_diffrn_reflns_limit_h_min -11
_diffrn_reflns_limit_k_max 14
_diffrn_reflns_limit_k_min -14
_diffrn_reflns_limit_l_max 19
_diffrn_reflns_limit_l_min -19
_diffrn_reflns_number 16323
_diffrn_reflns_theta_full 25.30
_diffrn_reflns_theta_max 25.30
_diffrn_reflns_theta_min 1.90
_exptl_absorpt_coefficient_mu 0.192
_exptl_absorpt_correction_type none
_exptl_crystal_colour colourless
_exptl_crystal_density_diffrn 1.062
_exptl_crystal_density_method 'not measured'
_exptl_crystal_description ireg.blok
_exptl_crystal_F_000 603
_exptl_crystal_size_max 0.340
_exptl_crystal_size_mid 0.200
_exptl_crystal_size_min 0.120
_refine_diff_density_max 0.825
_refine_diff_density_min -0.292
_refine_diff_density_rms 0.077
_refine_ls_extinction_method none
_refine_ls_goodness_of_fit_ref 1.030
_refine_ls_hydrogen_treatment riding
_refine_ls_matrix_type full
_refine_ls_number_parameters 344
_refine_ls_number_reflns 6181
_refine_ls_number_restraints 0
_refine_ls_restrained_S_all 1.030
_refine_ls_R_factor_all 0.1253
_refine_ls_R_factor_gt 0.0762
_refine_ls_shift/su_max 0.000
_refine_ls_shift/su_mean 0.000
_refine_ls_structure_factor_coef Fsqd
_refine_ls_weighting_details 'calc w=1/[\s^2^(Fo^2^)+(0.1368P)^2^+0.0000P] where P=(Fo^2^+2Fc^2^)/3'
_refine_ls_weighting_scheme calc
_refine_ls_wR_factor_gt 0.1989
_refine_ls_wR_factor_ref 0.2375
_reflns_number_gt 3670
_reflns_number_total 6181
_reflns_threshold_expression >2sigma(I)
_cod_data_source_file om801224d_si_001.cif
_cod_data_source_block 06059
_cod_depositor_comments
;
The following automatic conversions were performed:

'_symmetry_cell_setting' value 'Triclinic' changed to 'triclinic'
according to /home/saulius/struct/CIF-dictionaries/cif_core.dic
dictionary named 'cif_core.dic' version 2.4.2 from 2011-04-26.

Automatic conversion script
Id: cif_fix_values 1715 2011-07-08 13:25:40Z adriana 
;
_cod_original_sg_symbol_H-M P-1
_cod_original_formula_sum 'C33 H58.50 P3'
_cod_database_code 4069057

loop_
_symmetry_equiv_pos_as_xyz
'x, y, z'
'-x, -y, -z'

loop_
_atom_site_label
_atom_site_type_symbol
_atom_site_fract_x
_atom_site_fract_y
_atom_site_fract_z
_atom_site_U_iso_or_equiv
_atom_site_adp_type
_atom_site_occupancy
_atom_site_symmetry_multiplicity
_atom_site_calc_flag
_atom_site_refinement_flags
_atom_site_disorder_assembly
_atom_site_disorder_group
P1 P 0.16147(12) 0.21217(11) 0.82328(7) 0.0477(3) Uani 1 1 d . A 1
P2 P 0.45906(12) 0.16660(11) 0.82281(7) 0.0483(3) Uani 1 1 d . A 1
P3 P 0.00493(12) 0.43380(10) 0.88775(7) 0.0491(3) Uani 1 1 d . A 1
C1 C 0.3099(4) 0.2034(3) 0.8934(2) 0.0408(9) Uani 1 1 d . A 1
C2 C 0.3083(4) 0.1829(3) 0.7484(2) 0.0425(9) Uani 1 1 d . A 1
C3 C 0.0409(5) 0.3760(4) 0.8056(3) 0.0591(12) Uani 1 1 d . A 1
C4 C 0.2928(4) 0.2487(3) 0.9599(2) 0.0393(9) Uani 1 1 d . A 1
C5 C 0.1326(4) 0.3112(4) 0.9833(2) 0.0415(9) Uani 1 1 d . A 1
H5A H 0.1442 0.3596 1.0188 0.050 Uiso 1 1 calc R A 1
C6 C 0.4262(4) 0.2645(3) 0.9986(2) 0.0401(9) Uani 1 1 d . A 1
C7 C 0.4342(5) 0.3854(4) 0.9397(3) 0.0594(12) Uani 1 1 d . A 1
H7A H 0.5141 0.3997 0.9620 0.089 Uiso 1 1 calc R A 1
H7B H 0.3401 0.4543 0.9365 0.089 Uiso 1 1 calc R A 1
H7C H 0.4533 0.3771 0.8840 0.089 Uiso 1 1 calc R A 1
C8 C 0.5755(4) 0.1550(4) 1.0038(3) 0.0514(10) Uani 1 1 d . A 1
H8A H 0.6521 0.1619 1.0353 0.077 Uiso 1 1 calc R A 1
H8B H 0.6036 0.1557 0.9475 0.077 Uiso 1 1 calc R A 1
H8C H 0.5647 0.0785 1.0318 0.077 Uiso 1 1 calc R A 1
C9 C 0.4079(5) 0.2777(5) 1.0879(3) 0.0651(13) Uani 1 1 d . A 1
H9A H 0.4882 0.2966 1.1049 0.098 Uiso 1 1 calc R A 1
H9B H 0.4113 0.2011 1.1268 0.098 Uiso 1 1 calc R A 1
H9C H 0.3129 0.3438 1.0880 0.098 Uiso 1 1 calc R A 1
C10 C 0.0576(4) 0.2252(4) 1.0419(3) 0.0469(10) Uani 1 1 d . A 1
C11 C 0.1473(5) 0.1596(4) 1.1279(3) 0.0647(13) Uani 1 1 d . A 1
H11A H 0.1058 0.1036 1.1619 0.097 Uiso 1 1 calc R A 1
H11B H 0.1424 0.2201 1.1555 0.097 Uiso 1 1 calc R A 1
H11C H 0.2504 0.1134 1.1208 0.097 Uiso 1 1 calc R A 1
C12 C -0.1010(5) 0.3098(4) 1.0561(3) 0.0553(11) Uani 1 1 d . A 1
H12A H -0.1437 0.2610 1.0968 0.083 Uiso 1 1 calc R A 1
H12B H -0.1639 0.3477 1.0034 0.083 Uiso 1 1 calc R A 1
H12C H -0.0946 0.3735 1.0770 0.083 Uiso 1 1 calc R A 1
C13 C 0.0412(5) 0.1298(4) 1.0045(3) 0.0645(13) Uani 1 1 d . A 1
H13A H -0.0048 0.0818 1.0433 0.097 Uiso 1 1 calc R A 1
H13B H 0.1389 0.0754 0.9952 0.097 Uiso 1 1 calc R A 1
H13C H -0.0209 0.1722 0.9515 0.097 Uiso 1 1 calc R A 1
C14 C 0.3044(4) 0.1633(4) 0.6731(3) 0.0454(10) Uani 1 1 d . A 1
C15 C 0.1553(5) 0.1713(4) 0.6372(3) 0.0508(10) Uani 1 1 d . A 1
H15A H 0.1438 0.2120 0.5766 0.061 Uiso 1 1 calc R A 1
H15B H 0.0744 0.2254 0.6613 0.061 Uiso 1 1 calc R A 1
C16 C 0.4458(5) 0.1363(4) 0.6222(3) 0.0495(10) Uani 1 1 d . A 1
C17 C 0.5572(5) 0.0023(4) 0.6588(3) 0.0669(13) Uani 1 1 d . A 1
H17A H 0.5930 -0.0111 0.7159 0.100 Uiso 1 1 calc R A 1
H17B H 0.6407 -0.0140 0.6248 0.100 Uiso 1 1 calc R A 1
H17C H 0.5082 -0.0527 0.6590 0.100 Uiso 1 1 calc R A 1
C18 C 0.5245(5) 0.2236(5) 0.6233(3) 0.0677(14) Uani 1 1 d . A 1
H18A H 0.4524 0.3084 0.6048 0.102 Uiso 1 1 calc R A 1
H18B H 0.6033 0.2124 0.5859 0.102 Uiso 1 1 calc R A 1
H18C H 0.5670 0.2047 0.6799 0.102 Uiso 1 1 calc R A 1
C19 C 0.4026(5) 0.1645(5) 0.5275(3) 0.0611(12) Uani 1 1 d . A 1
H19A H 0.3337 0.2499 0.5048 0.092 Uiso 1 1 calc R A 1
H19B H 0.3554 0.1111 0.5207 0.092 Uiso 1 1 calc R A 1
H19C H 0.4916 0.1501 0.4978 0.092 Uiso 1 1 calc R A 1
C20 C 0.1309(5) 0.0473(4) 0.6512(3) 0.0537(11) Uani 1 1 d . A 1
C21 C 0.2064(6) -0.0230(5) 0.5876(3) 0.0708(14) Uani 1 1 d . A 1
H21A H 0.1808 -0.0937 0.5959 0.106 Uiso 1 1 calc R A 1
H21B H 0.3138 -0.0507 0.5964 0.106 Uiso 1 1 calc R A 1
H21C H 0.1717 0.0315 0.5308 0.106 Uiso 1 1 calc R A 1
C22 C -0.0382(6) 0.0846(5) 0.6357(4) 0.0844(17) Uani 1 1 d . A 1
H22A H -0.0576 0.0122 0.6388 0.127 Uiso 1 1 calc R A 1
H22B H -0.0746 0.1441 0.5805 0.127 Uiso 1 1 calc R A 1
H22C H -0.0890 0.1211 0.6781 0.127 Uiso 1 1 calc R A 1
C23 C 0.1842(6) -0.0377(5) 0.7398(3) 0.0716(14) Uani 1 1 d . A 1
H23A H 0.1682 -0.1124 0.7461 0.107 Uiso 1 1 calc R A 1
H23B H 0.1288 0.0032 0.7792 0.107 Uiso 1 1 calc R A 1
H23C H 0.2897 -0.0584 0.7510 0.107 Uiso 1 1 calc R A 1
C24 C -0.0184(9) 0.4778(7) 0.7128(5) 0.0393(13) Uiso 0.529(5) 1 d P A 1
C25 C -0.1516(9) 0.5087(7) 0.6773(5) 0.0439(13) Uiso 0.529(5) 1 d P A 1
H25A H -0.1830 0.5709 0.6255 0.053 Uiso 0.529(5) 1 calc PR A 1
C24' C -0.0734(10) 0.4366(8) 0.7308(5) 0.0393(13) Uiso 0.471(5) 1 d P A 2
C25' C -0.0448(10) 0.5231(9) 0.6692(6) 0.0439(13) Uiso 0.471(5) 1 d P A 2
C26 C 0.0790(5) 0.5604(4) 0.6585(3) 0.0527(11) Uani 1 1 d . A 1
C27 C -0.0026(6) 0.6981(4) 0.6496(4) 0.0772(15) Uani 1 1 d . A 1
H27A H 0.0605 0.7410 0.6253 0.116 Uiso 1 1 calc R A 1
H27B H -0.0254 0.7084 0.7045 0.116 Uiso 1 1 calc R A 1
H27C H -0.0946 0.7318 0.6134 0.116 Uiso 1 1 calc R A 1
C28 C 0.2234(5) 0.5098(4) 0.7154(3) 0.0632(13) Uani 1 1 d . A 1
H28A H 0.2858 0.5531 0.6904 0.095 Uiso 1 1 calc R A 1
H28B H 0.2760 0.4225 0.7222 0.095 Uiso 1 1 calc R A 1
H28C H 0.2001 0.5217 0.7699 0.095 Uiso 1 1 calc R A 1
C29 C 0.1182(7) 0.5446(5) 0.5718(3) 0.0860(17) Uani 1 1 d . A 1
H29A H 0.1835 0.5862 0.5493 0.129 Uiso 1 1 calc R A 1
H29B H 0.0275 0.5801 0.5343 0.129 Uiso 1 1 calc R A 1
H29C H 0.1684 0.4576 0.5771 0.129 Uiso 1 1 calc R A 1
C30 C -0.2562(7) 0.4506(6) 0.7148(4) 0.092(2) Uani 1 1 d . A 1
C31 C -0.2359(6) 0.3284(6) 0.7794(3) 0.0858(18) Uani 1 1 d . A 1
H31A H -0.1537 0.2621 0.7667 0.129 Uiso 1 1 calc R A 1
H31B H -0.3267 0.3142 0.7777 0.129 Uiso 1 1 calc R A 1
H31C H -0.2144 0.3310 0.8350 0.129 Uiso 1 1 calc R A 1
C32 C -0.3715(7) 0.5563(7) 0.7435(4) 0.109(2) Uani 1 1 d . A 1
H32A H -0.3941 0.6341 0.7000 0.164 Uiso 1 1 calc R A 1
H32B H -0.3306 0.5593 0.7947 0.164 Uiso 1 1 calc R A 1
H32C H -0.4622 0.5419 0.7539 0.164 Uiso 1 1 calc R A 1
C33 C -0.3214(9) 0.4529(6) 0.6312(3) 0.117(3) Uani 1 1 d . A 1
H33A H -0.3567 0.5359 0.5927 0.175 Uiso 1 1 calc R A 1
H33B H -0.4040 0.4270 0.6413 0.175 Uiso 1 1 calc R A 1
H33C H -0.2448 0.3972 0.6070 0.175 Uiso 1 1 calc R A 1
H2 H 0.529(4) 0.043(3) 0.850(2) 0.048(10) Uiso 1 1 d . . .

loop_
_atom_site_aniso_label
_atom_site_aniso_U_11
_atom_site_aniso_U_22
_atom_site_aniso_U_33
_atom_site_aniso_U_23
_atom_site_aniso_U_13
_atom_site_aniso_U_12
P1 0.0307(6) 0.0590(7) 0.0655(7) -0.0428(6) 0.0103(5) -0.0135(5)
P2 0.0299(6) 0.0600(8) 0.0634(7) -0.0375(6) 0.0112(5) -0.0136(5)
P3 0.0343(6) 0.0487(7) 0.0632(7) -0.0350(6) 0.0024(5) -0.0023(5)
C1 0.030(2) 0.041(2) 0.056(2) -0.0263(19) 0.0088(17) -0.0104(18)
C2 0.029(2) 0.043(2) 0.059(2) -0.0300(19) 0.0093(17) -0.0065(18)
C3 0.034(2) 0.062(3) 0.068(3) -0.036(2) 0.000(2) 0.006(2)
C4 0.024(2) 0.039(2) 0.056(2) -0.0248(18) 0.0050(16) -0.0056(17)
C5 0.029(2) 0.047(2) 0.057(2) -0.0329(19) 0.0085(17) -0.0114(18)
C6 0.029(2) 0.043(2) 0.054(2) -0.0266(18) 0.0083(16) -0.0115(18)
C7 0.042(3) 0.052(3) 0.091(3) -0.030(2) 0.002(2) -0.021(2)
C8 0.030(2) 0.055(3) 0.070(3) -0.029(2) 0.0002(19) -0.010(2)
C9 0.039(3) 0.093(4) 0.076(3) -0.053(3) 0.001(2) -0.018(3)
C10 0.034(2) 0.048(2) 0.061(3) -0.029(2) 0.0126(19) -0.010(2)
C11 0.046(3) 0.064(3) 0.075(3) -0.018(2) 0.018(2) -0.015(2)
C12 0.036(2) 0.058(3) 0.082(3) -0.041(2) 0.018(2) -0.015(2)
C13 0.059(3) 0.052(3) 0.103(4) -0.047(3) 0.042(3) -0.028(2)
C14 0.032(2) 0.053(2) 0.063(3) -0.036(2) 0.0144(18) -0.016(2)
C15 0.042(3) 0.059(3) 0.061(3) -0.035(2) 0.0110(19) -0.019(2)
C16 0.038(2) 0.059(3) 0.065(3) -0.039(2) 0.0181(19) -0.020(2)
C17 0.045(3) 0.083(4) 0.072(3) -0.041(3) 0.020(2) -0.014(3)
C18 0.057(3) 0.095(4) 0.082(3) -0.052(3) 0.034(3) -0.047(3)
C19 0.056(3) 0.069(3) 0.067(3) -0.034(2) 0.026(2) -0.025(3)
C20 0.043(3) 0.066(3) 0.068(3) -0.040(2) 0.013(2) -0.025(2)
C21 0.076(4) 0.077(3) 0.093(4) -0.058(3) 0.033(3) -0.043(3)
C22 0.054(3) 0.110(4) 0.125(5) -0.072(4) 0.023(3) -0.045(3)
C23 0.086(4) 0.074(3) 0.078(3) -0.035(3) 0.021(3) -0.048(3)
C26 0.042(3) 0.062(3) 0.068(3) -0.033(2) 0.012(2) -0.025(2)
C27 0.066(4) 0.064(3) 0.109(4) -0.032(3) 0.006(3) -0.028(3)
C28 0.053(3) 0.066(3) 0.075(3) -0.017(2) 0.000(2) -0.030(3)
C29 0.090(4) 0.096(4) 0.067(3) -0.042(3) 0.004(3) -0.019(4)
C30 0.124(5) 0.140(5) 0.095(4) -0.085(4) 0.069(4) -0.109(5)
C31 0.054(3) 0.154(6) 0.083(4) -0.058(4) 0.023(3) -0.062(4)
C32 0.115(5) 0.173(7) 0.126(5) -0.102(5) 0.060(4) -0.109(5)
C33 0.223(9) 0.112(5) 0.067(4) -0.044(3) 0.039(4) -0.110(6)

loop_
_atom_type_symbol
_atom_type_description
_atom_type_scat_dispersion_real
_atom_type_scat_dispersion_imag
_atom_type_scat_source
C C 0.0033 0.0016 'International Tables Vol C Tables 4.2.6.8 and 6.1.1.4'
H H 0.0000 0.0000 'International Tables Vol C Tables 4.2.6.8 and 6.1.1.4'
P P 0.1023 0.0942 'International Tables Vol C Tables 4.2.6.8 and 6.1.1.4'

loop_
_geom_angle_atom_site_label_1
_geom_angle_atom_site_label_2
_geom_angle_atom_site_label_3
_geom_angle
C1 P1 C3 97.56(19)
C1 P1 C2 84.98(17)
C3 P1 C2 114.5(2)
C1 P2 C2 84.91(17)
C3 P3 C5 107.79(19)
C4 C1 P1 127.2(3)
C4 C1 P2 134.0(3)
P1 C1 P2 95.88(18)
C14 C2 P2 134.6(3)
C14 C2 P1 130.6(3)
P2 C2 P1 94.11(18)
C24 C3 P3 115.4(4)
C24 C3 P1 124.3(4)
P3 C3 P1 119.8(3)
C1 C4 C5 118.3(3)
C1 C4 C6 120.5(3)
C5 C4 C6 119.8(3)
C4 C5 C10 118.4(3)
C4 C5 P3 111.2(3)
C10 C5 P3 114.2(3)
C8 C6 C9 106.7(3)
C8 C6 C7 109.5(3)
C9 C6 C7 107.7(3)
C8 C6 C4 111.8(3)
C9 C6 C4 114.3(3)
C7 C6 C4 106.6(3)
C11 C10 C13 109.7(4)
C11 C10 C12 107.2(3)
C13 C10 C12 107.7(3)
C11 C10 C5 109.5(3)
C13 C10 C5 114.3(3)
C12 C10 C5 108.1(3)
C2 C14 C15 117.9(3)
C2 C14 C16 121.3(3)
C15 C14 C16 120.8(3)
C14 C15 C20 118.6(3)
C17 C16 C18 109.1(4)
C17 C16 C19 110.3(3)
C18 C16 C19 103.8(4)
C17 C16 C14 110.6(3)
C18 C16 C14 111.1(3)
C19 C16 C14 111.7(3)
C23 C20 C22 109.0(4)
C23 C20 C21 109.6(4)
C22 C20 C21 106.7(4)
C23 C20 C15 111.6(3)
C22 C20 C15 106.7(4)
C21 C20 C15 113.1(3)
C25 C24 C3 121.2(7)
C25 C24 C26 114.8(7)
C3 C24 C26 123.7(5)
C24 C25 C30 123.6(7)
C28 C26 C29 108.8(4)
C28 C26 C27 108.4(4)
C29 C26 C27 109.3(4)
C28 C26 C24 103.3(4)
C29 C26 C24 115.6(4)
C27 C26 C24 111.1(4)
C25 C30 C31 133.9(6)
C25 C30 C33 96.1(5)
C31 C30 C33 107.7(4)
C25 C30 C32 100.3(5)
C31 C30 C32 108.5(4)
C33 C30 C32 108.0(6)

loop_
_geom_bond_atom_site_label_1
_geom_bond_atom_site_label_2
_geom_bond_distance
P1 C1 1.820(4)
P1 C3 1.822(4)
P1 C2 1.854(4)
P2 C1 1.830(4)
P2 C2 1.847(4)
P3 C3 1.673(4)
P3 C5 1.891(4)
C1 C4 1.346(5)
C2 C14 1.337(5)
C3 C24 1.621(10)
C4 C5 1.533(5)
C4 C6 1.556(5)
C5 C10 1.590(5)
C6 C8 1.524(5)
C6 C9 1.528(5)
C6 C7 1.545(5)
C10 C11 1.512(6)
C10 C13 1.527(6)
C10 C12 1.538(6)
C14 C15 1.531(5)
C14 C16 1.559(5)
C15 C20 1.573(6)
C16 C17 1.517(6)
C16 C18 1.536(6)
C16 C19 1.536(6)
C20 C23 1.496(6)
C20 C22 1.524(6)
C20 C21 1.538(6)
C24 C25 1.296(11)
C24 C26 1.696(9)
C25 C30 1.476(8)
C24' C25' 1.349(13)
C26 C28 1.511(6)
C26 C29 1.519(6)
C26 C27 1.519(6)
C30 C31 1.507(8)
C30 C33 1.523(8)
C30 C32 1.531(8)

loop_
_geom_torsion_atom_site_label_1
_geom_torsion_atom_site_label_2
_geom_torsion_atom_site_label_3
_geom_torsion_atom_site_label_4
_geom_torsion
C3 P1 C1 C4 45.9(4)
C2 P1 C1 C4 160.0(4)
C3 P1 C1 P2 -116.77(19)
C2 P1 C1 P2 -2.70(17)
C2 P2 C1 C4 -158.0(4)
C2 P2 C1 P1 2.71(17)
C1 P2 C2 C14 -173.6(5)
C1 P2 C2 P1 -2.65(17)
C1 P1 C2 C14 174.2(4)
C3 P1 C2 C14 -89.7(4)
C1 P1 C2 P2 2.66(17)
C3 P1 C2 P2 98.7(2)
C5 P3 C3 C24 -162.6(4)
C5 P3 C3 P1 9.4(3)
C1 P1 C3 C24 125.9(5)
C2 P1 C3 C24 38.0(5)
C1 P1 C3 P3 -45.3(3)
C2 P1 C3 P3 -133.2(3)
P1 C1 C4 C5 2.4(5)
P2 C1 C4 C5 158.1(3)
P1 C1 C4 C6 -163.9(3)
P2 C1 C4 C6 -8.3(6)
C1 C4 C5 C10 84.1(4)
C6 C4 C5 C10 -109.4(4)
C1 C4 C5 P3 -51.1(4)
C6 C4 C5 P3 115.3(3)
C3 P3 C5 C4 42.6(3)
C3 P3 C5 C10 -94.6(3)
C1 C4 C6 C8 -40.7(5)
C5 C4 C6 C8 153.1(3)
C1 C4 C6 C9 -162.1(4)
C5 C4 C6 C9 31.7(5)
C1 C4 C6 C7 79.0(4)
C5 C4 C6 C7 -87.2(4)
C4 C5 C10 C11 63.4(4)
P3 C5 C10 C11 -162.7(3)
C4 C5 C10 C13 -60.3(5)
P3 C5 C10 C13 73.7(4)
C4 C5 C10 C12 179.8(3)
P3 C5 C10 C12 -46.2(4)
P2 C2 C14 C15 171.6(3)
P1 C2 C14 C15 3.4(6)
P2 C2 C14 C16 -9.9(7)
P1 C2 C14 C16 -178.0(3)
C2 C14 C15 C20 -96.7(5)
C16 C14 C15 C20 84.7(5)
C2 C14 C16 C17 77.8(5)
C15 C14 C16 C17 -103.7(4)
C2 C14 C16 C18 -43.5(6)
C15 C14 C16 C18 135.0(4)
C2 C14 C16 C19 -158.9(4)
C15 C14 C16 C19 19.6(5)
C14 C15 C20 C23 43.1(5)
C14 C15 C20 C22 162.0(4)
C14 C15 C20 C21 -81.0(5)
P3 C3 C24 C25 -90.6(7)
P1 C3 C24 C25 97.8(7)
P3 C3 C24 C26 84.0(6)
P1 C3 C24 C26 -87.6(6)
C3 C24 C25 C30 -3.6(11)
C26 C24 C25 C30 -178.6(5)
C25 C24 C26 C28 177.4(6)
C3 C24 C26 C28 2.5(7)
C25 C24 C26 C29 -63.9(8)
C3 C24 C26 C29 121.2(6)
C25 C24 C26 C27 61.4(7)
C3 C24 C26 C27 -113.5(6)
C24 C25 C30 C31 -21.6(11)
C24 C25 C30 C33 -143.4(8)
C24 C25 C30 C32 106.9(8)
